data_7102643
loop_
_publ_author_name
'Clavier, Herv\'e'
'Boulanger, Lo\"ise'
'Audic, Nicolas'
'Toupet, Lo\"ic'
'Mauduit, Marc'
'Guillemin, Jean-Claude'

_publ_section_title
;
 Design and synthesis of imidazolinium salts derived from (L)-valine.
 Investigation of their potential in chiral molecular recognition
;
_journal_coden_ASTM CHCOFS
_journal_issue 10
_journal_name_full
;
 Chemical Communications (Cambridge, United Kingdom)
;
_journal_page_first 1224
_journal_page_last 1225
_journal_paper_doi 10.1039/b402368d
_journal_year 2004
_chemical_formula_sum 'C34 H54 F12 N4 P2'
_chemical_formula_weight 808.75
_space_group_IT_number 4
_symmetry_cell_setting monoclinic
_symmetry_space_group_name_Hall 'P 2yb'
_symmetry_space_group_name_H-M 'P 1 21 1'
_atom_sites_solution_hydrogens geom
_atom_sites_solution_primary direct
_atom_sites_solution_secondary difmap
_audit_creation_method SHELXL-97
_cell_angle_alpha 90.00
_cell_angle_beta 101.599(2)
_cell_angle_gamma 90.00
_cell_formula_units_Z 2
_cell_length_a 9.1683(2)
_cell_length_b 20.2115(7)
_cell_length_c 10.8752(3)
_cell_measurement_temperature 120(1)
_cell_volume 1974.08(10)
_computing_structure_refinement 'SHELXL-97 (Sheldrick, 1997)'
_computing_structure_solution 'SHELXS-97 (Sheldrick, 1990)'
_diffrn_ambient_temperature 293(2)
_diffrn_measured_fraction_theta_full 0.997
_diffrn_measured_fraction_theta_max 0.997
_diffrn_radiation_monochromator graphite
_diffrn_radiation_source 'fine-focus sealed tube'
_diffrn_radiation_type MoK\a
_diffrn_radiation_wavelength 0.71069
_diffrn_reflns_av_R_equivalents 0.0000
_diffrn_reflns_av_sigmaI/netI 0.0763
_diffrn_reflns_limit_h_max 11
_diffrn_reflns_limit_h_min -11
_diffrn_reflns_limit_k_max 26
_diffrn_reflns_limit_k_min -26
_diffrn_reflns_limit_l_max 14
_diffrn_reflns_limit_l_min -14
_diffrn_reflns_number 8929
_diffrn_reflns_theta_full 27.49
_diffrn_reflns_theta_max 27.49
_diffrn_reflns_theta_min 1.91
_exptl_absorpt_coefficient_mu 0.197
_exptl_crystal_colour colourless
_exptl_crystal_density_diffrn 1.361
_exptl_crystal_density_method 'not measured'
_exptl_crystal_description prism
_exptl_crystal_F_000 848
_exptl_crystal_size_max 0.35
_exptl_crystal_size_mid 0.32
_exptl_crystal_size_min 0.12
_refine_diff_density_max 0.814
_refine_diff_density_min -0.433
_refine_diff_density_rms 0.082
_refine_ls_abs_structure_details 'Flack H D (1983), Acta Cryst. A39, 876-881'
_refine_ls_abs_structure_Flack -0.12(15)
_refine_ls_extinction_coef 0.004(2)
_refine_ls_extinction_expression Fc^*^=kFc[1+0.001xFc^2^\l^3^/sin(2\q)]^-1/4^
_refine_ls_extinction_method SHELXL
_refine_ls_goodness_of_fit_ref 1.044
_refine_ls_hydrogen_treatment mixed
_refine_ls_matrix_type full
_refine_ls_number_parameters 470
_refine_ls_number_reflns 8929
_refine_ls_number_restraints 1
_refine_ls_restrained_S_all 1.044
_refine_ls_R_factor_all 0.1321
_refine_ls_R_factor_gt 0.0789
_refine_ls_shift/su_max 0.088
_refine_ls_shift/su_mean 0.004
_refine_ls_structure_factor_coef Fsqd
_refine_ls_weighting_details 'calc w=1/[\s^2^(Fo^2^)+(0.1501P)^2^+0.4795P] where P=(Fo^2^+2Fc^2^)/3'
_refine_ls_weighting_scheme calc
_refine_ls_wR_factor_gt 0.2040
_refine_ls_wR_factor_ref 0.2449
_reflns_number_gt 5857
_reflns_number_total 8929
_reflns_threshold_expression >2sigma(I)
_cod_data_source_file b402368d.txt
_cod_data_source_block mma581
_cod_depositor_comments
;
The following automatic conversions were performed:
'_symmetry_cell_setting' value 'Monoclinic' changed to 'monoclinic'
according to '/home/saulius/struct/CIF-dictionaries/cif_core.dic'
dictionary named 'cif_core.dic' version 2.4.1 from 2010-06-29.

Automatic conversion script
Id: cif_fix_enum 1527 2010-12-29 10:47:43Z saulius 
;
_cod_original_sg_symbol_H-M P21
_cod_database_code 7102643

loop_
_symmetry_equiv_pos_as_xyz
'x, y, z'
'-x, y+1/2, -z'

loop_
_atom_site_label
_atom_site_type_symbol
_atom_site_fract_x
_atom_site_fract_y
_atom_site_fract_z
_atom_site_U_iso_or_equiv
_atom_site_adp_type
_atom_site_occupancy
_atom_site_symmetry_multiplicity
_atom_site_calc_flag
_atom_site_refinement_flags
P1 P 0.51574(15) 0.37459(7) 0.56155(12) 0.0383(3) Uani 1 1 d .
F1 F 0.5406(8) 0.4374(2) 0.4842(4) 0.111(2) Uani 1 1 d .
F2 F 0.4945(10) 0.3124(2) 0.6395(6) 0.147(3) Uani 1 1 d .
F3 F 0.3835(4) 0.4115(2) 0.6073(4) 0.0720(12) Uani 1 1 d .
F4 F 0.4073(4) 0.3464(3) 0.4410(5) 0.0922(16) Uani 1 1 d .
F5 F 0.6459(4) 0.3373(3) 0.5145(3) 0.0780(13) Uani 1 1 d .
F6 F 0.6271(4) 0.4050(3) 0.6777(4) 0.1013(19) Uani 1 1 d .
P21 P 0.94244(13) 0.62563(7) 0.94135(11) 0.0340(3) Uani 1 1 d .
F21 F 1.0629(4) 0.6777(2) 0.9114(3) 0.0592(9) Uani 1 1 d .
F22 F 0.8243(3) 0.57483(17) 0.9731(3) 0.0476(8) Uani 1 1 d .
F23 F 1.0140(3) 0.6336(2) 1.0874(3) 0.0570(9) Uani 1 1 d .
F24 F 1.0551(4) 0.56744(18) 0.9304(4) 0.0614(10) Uani 1 1 d .
F25 F 0.8732(4) 0.6200(2) 0.7970(3) 0.0694(11) Uani 1 1 d .
F26 F 0.8300(4) 0.6853(2) 0.9540(4) 0.0628(10) Uani 1 1 d .
N1 N 0.5177(5) 0.6848(2) 0.7025(4) 0.0384(9) Uani 1 1 d .
N2 N 0.5847(4) 0.6273(2) 0.5535(3) 0.0319(8) Uani 1 1 d .
C1 C 0.5110(5) 0.6179(3) 0.7495(4) 0.0337(10) Uani 1 1 d .
H1 H 0.5906 0.6126 0.8238 0.040 Uiso 1 1 calc R
C2 C 0.5512(5) 0.5764(3) 0.6417(4) 0.0357(10) Uani 1 1 d .
H2A H 0.6372 0.5486 0.6718 0.043 Uiso 1 1 calc R
H2B H 0.4683 0.5488 0.6024 0.043 Uiso 1 1 calc R
C3 C 0.5656(5) 0.6861(3) 0.5971(5) 0.0359(10) Uani 1 1 d .
H3 H 0.5841 0.7250 0.5572 0.043 Uiso 1 1 calc R
C4 C 0.3634(5) 0.6003(3) 0.7854(4) 0.0376(11) Uani 1 1 d .
H4 H 0.3500 0.6311 0.8517 0.045 Uiso 1 1 calc R
C5 C 0.3709(6) 0.5317(3) 0.8414(5) 0.0476(13) Uani 1 1 d .
H5A H 0.2772 0.5211 0.8630 0.071 Uiso 1 1 calc R
H5B H 0.4482 0.5303 0.9155 0.071 Uiso 1 1 calc R
H5C H 0.3923 0.5002 0.7814 0.071 Uiso 1 1 calc R
C6 C 0.2285(6) 0.6088(3) 0.6776(5) 0.0489(14) Uani 1 1 d .
H6A H 0.1394 0.5972 0.7062 0.073 Uiso 1 1 calc R
H6B H 0.2393 0.5805 0.6091 0.073 Uiso 1 1 calc R
H6C H 0.2224 0.6540 0.6500 0.073 Uiso 1 1 calc R
C7 C 0.4948(7) 0.7435(3) 0.7760(6) 0.0520(14) Uani 1 1 d .
H7A H 0.4594 0.7301 0.8494 0.078 Uiso 1 1 calc R
H7B H 0.4227 0.7720 0.7258 0.078 Uiso 1 1 calc R
H7C H 0.5873 0.7668 0.8006 0.078 Uiso 1 1 calc R
C8 C 0.6615(5) 0.6119(2) 0.4525(4) 0.0325(10) Uani 1 1 d .
C9 C 0.8129(5) 0.6009(3) 0.4920(5) 0.0403(12) Uani 1 1 d .
H9 H 0.8562 0.6067 0.5763 0.048 Uiso 1 1 calc R
C10 C 0.9012(6) 0.5815(3) 0.4090(5) 0.0435(12) Uani 1 1 d .
H10 H 1.0027 0.5740 0.4361 0.052 Uiso 1 1 calc R
C11 C 0.8329(6) 0.5736(3) 0.2846(5) 0.0439(12) Uani 1 1 d .
H11 H 0.8893 0.5608 0.2265 0.053 Uiso 1 1 calc R
C12 C 0.6820(5) 0.5846(3) 0.2451(5) 0.0409(12) Uani 1 1 d .
H12 H 0.6396 0.5781 0.1609 0.049 Uiso 1 1 calc R
C13 C 0.5895(5) 0.6053(3) 0.3265(4) 0.0356(11) Uani 1 1 d .
C14 C 0.4246(5) 0.6159(3) 0.2675(4) 0.0383(11) Uani 1 1 d .
C15 C 0.3275(6) 0.6448(4) 0.3537(6) 0.0632(19) Uani 1 1 d .
H15A H 0.2271 0.6495 0.3077 0.095 Uiso 1 1 calc R
H15B H 0.3655 0.6873 0.3837 0.095 Uiso 1 1 calc R
H15C H 0.3290 0.6156 0.4236 0.095 Uiso 1 1 calc R
C16 C 0.3558(7) 0.5502(3) 0.2137(7) 0.0625(17) Uani 1 1 d .
H16A H 0.4153 0.5317 0.1590 0.094 Uiso 1 1 calc R
H16B H 0.2566 0.5580 0.1672 0.094 Uiso 1 1 calc R
H16C H 0.3525 0.5200 0.2811 0.094 Uiso 1 1 calc R
C17 C 0.4132(7) 0.6670(4) 0.1569(6) 0.0576(16) Uani 1 1 d .
H17A H 0.4719 0.6517 0.0987 0.086 Uiso 1 1 calc R
H17B H 0.4497 0.7092 0.1900 0.086 Uiso 1 1 calc R
H17C H 0.3112 0.6712 0.1146 0.086 Uiso 1 1 calc R
N21 N 1.0449(5) 0.9092(3) 1.2283(4) 0.0435(11) Uani 1 1 d .
N22 N 1.1149(4) 0.8732(2) 1.0577(3) 0.0352(8) Uani 1 1 d .
C21 C 1.0471(6) 0.8380(3) 1.2488(5) 0.0428(12) Uani 1 1 d .
H21 H 1.1233 0.8279 1.3234 0.051 Uiso 1 1 calc R
C22 C 1.1017(6) 0.8124(3) 1.1314(5) 0.0451(12) Uani 1 1 d .
H22A H 1.1971 0.7903 1.1552 0.054 Uiso 1 1 calc R
H22B H 1.0303 0.7819 1.0838 0.054 Uiso 1 1 calc R
C23 C 1.0871(5) 0.9242(3) 1.1251(5) 0.0403(11) Uani 1 1 d .
H23 H 1.0969 0.9677 1.1002 0.048 Uiso 1 1 calc R
C24 C 0.8960(7) 0.8135(3) 1.2709(5) 0.0533(15) Uani 1 1 d .
H24 H 0.8736 0.8388 1.3418 0.064 Uiso 1 1 calc R
C25 C 0.9077(8) 0.7414(3) 1.3101(7) 0.0648(17) Uani 1 1 d .
H25A H 0.8130 0.7263 1.3238 0.097 Uiso 1 1 calc R
H25B H 0.9810 0.7368 1.3862 0.097 Uiso 1 1 calc R
H25C H 0.9366 0.7154 1.2451 0.097 Uiso 1 1 calc R
C26 C 0.7699(6) 0.8268(4) 1.1585(6) 0.0617(17) Uani 1 1 d .
H26A H 0.6777 0.8110 1.1767 0.093 Uiso 1 1 calc R
H26B H 0.7900 0.8042 1.0861 0.093 Uiso 1 1 calc R
H26C H 0.7627 0.8735 1.1422 0.093 Uiso 1 1 calc R
C27 C 1.0221(8) 0.9574(3) 1.3240(6) 0.0582(16) Uani 1 1 d .
H27A H 0.9917 0.9347 1.3921 0.087 Uiso 1 1 calc R
H27B H 0.9463 0.9884 1.2875 0.087 Uiso 1 1 calc R
H27C H 1.1134 0.9807 1.3548 0.087 Uiso 1 1 calc R
C28 C 1.2043(5) 0.8794(3) 0.9630(4) 0.0363(10) Uani 1 1 d .
C29 C 1.3566(6) 0.8878(3) 1.0109(5) 0.0432(13) Uani 1 1 d .
H29 H 1.3933 0.8855 1.0970 0.052 Uiso 1 1 calc R
C30 C 1.4533(6) 0.8994(3) 0.9293(5) 0.0446(12) Uani 1 1 d .
H30 H 1.5546 0.9052 0.9604 0.054 Uiso 1 1 calc R
C31 C 1.3973(6) 0.9021(3) 0.8036(5) 0.0408(12) Uani 1 1 d .
H31 H 1.4610 0.9099 0.7486 0.049 Uiso 1 1 calc R
C32 C 1.2480(6) 0.8934(3) 0.7575(5) 0.0433(13) Uani 1 1 d .
H32 H 1.2139 0.8958 0.6711 0.052 Uiso 1 1 calc R
C33 C 1.1431(5) 0.8811(3) 0.8333(4) 0.0372(10) Uani 1 1 d .
C34 C 0.9805(6) 0.8716(3) 0.7688(5) 0.0471(13) Uani 1 1 d .
C35 C 0.8663(9) 0.8641(8) 0.8481(8) 0.135(6) Uani 1 1 d .
H35A H 0.8972 0.8302 0.9097 0.203 Uiso 1 1 calc R
H35B H 0.7727 0.8520 0.7961 0.203 Uiso 1 1 calc R
H35C H 0.8555 0.9052 0.8896 0.203 Uiso 1 1 calc R
C36 C 0.9681(10) 0.8060(5) 0.6903(11) 0.106(4) Uani 1 1 d .
H36A H 0.9992 0.7693 0.7454 0.159 Uiso 1 1 calc R
H36B H 1.0308 0.8090 0.6296 0.159 Uiso 1 1 calc R
H36C H 0.8668 0.7996 0.6478 0.159 Uiso 1 1 calc R
C37 C 0.9295(8) 0.9228(5) 0.6715(8) 0.094(3) Uani 1 1 d .
H37A H 0.8271 0.9150 0.6334 0.141 Uiso 1 1 calc R
H37B H 0.9892 0.9206 0.6085 0.141 Uiso 1 1 calc R
H37C H 0.9392 0.9658 0.7097 0.141 Uiso 1 1 calc R

loop_
_atom_site_aniso_label
_atom_site_aniso_U_11
_atom_site_aniso_U_22
_atom_site_aniso_U_33
_atom_site_aniso_U_23
_atom_site_aniso_U_13
_atom_site_aniso_U_12
P1 0.0390(6) 0.0395(7) 0.0364(6) -0.0011(6) 0.0077(5) 0.0009(6)
F1 0.236(7) 0.047(2) 0.067(3) -0.005(2) 0.072(4) -0.026(3)
F2 0.285(9) 0.049(3) 0.156(5) 0.038(3) 0.166(6) 0.029(4)
F3 0.056(2) 0.070(3) 0.092(3) -0.034(2) 0.018(2) 0.0077(19)
F4 0.050(2) 0.106(3) 0.107(3) -0.072(3) -0.018(2) 0.016(2)
F5 0.056(2) 0.127(4) 0.052(2) -0.014(2) 0.0152(17) 0.032(2)
F6 0.058(2) 0.180(6) 0.056(2) -0.053(3) -0.0124(18) 0.027(3)
P21 0.0309(5) 0.0428(7) 0.0296(5) 0.0016(5) 0.0092(4) 0.0009(5)
F21 0.0530(19) 0.067(3) 0.0581(19) 0.0076(18) 0.0124(15) -0.0165(17)
F22 0.0447(16) 0.0498(19) 0.0511(17) -0.0014(15) 0.0164(13) -0.0101(14)
F23 0.0473(17) 0.085(3) 0.0369(15) -0.0025(17) 0.0054(13) -0.0076(19)
F24 0.0442(18) 0.053(2) 0.091(3) -0.0198(19) 0.0228(17) 0.0047(15)
F25 0.0539(18) 0.118(4) 0.0344(15) -0.003(2) 0.0049(14) -0.013(2)
F26 0.0472(19) 0.053(2) 0.089(3) -0.007(2) 0.0138(18) 0.0054(16)
N1 0.044(2) 0.034(2) 0.040(2) -0.0039(18) 0.0131(17) 0.0007(18)
N2 0.0306(17) 0.034(2) 0.0336(17) 0.0011(18) 0.0114(15) 0.0016(17)
C1 0.033(2) 0.039(3) 0.030(2) -0.004(2) 0.0093(17) 0.007(2)
C2 0.039(2) 0.036(3) 0.034(2) 0.002(2) 0.0141(19) 0.002(2)
C3 0.037(2) 0.027(2) 0.044(2) 0.001(2) 0.007(2) 0.0016(19)
C4 0.039(2) 0.042(3) 0.033(2) 0.001(2) 0.0095(19) 0.004(2)
C5 0.045(3) 0.054(4) 0.050(3) 0.005(3) 0.023(2) 0.001(2)
C6 0.039(3) 0.066(4) 0.042(3) 0.008(3) 0.009(2) 0.004(2)
C7 0.068(4) 0.039(3) 0.056(3) -0.006(3) 0.029(3) 0.003(3)
C8 0.035(2) 0.035(3) 0.029(2) 0.0020(19) 0.0085(17) 0.0009(19)
C9 0.036(3) 0.046(3) 0.038(2) 0.002(2) 0.006(2) 0.001(2)
C10 0.034(2) 0.052(3) 0.046(3) 0.007(2) 0.011(2) 0.004(2)
C11 0.040(3) 0.053(3) 0.042(3) 0.002(2) 0.018(2) 0.007(2)
C12 0.041(3) 0.049(3) 0.035(2) -0.001(2) 0.013(2) 0.000(2)
C13 0.034(2) 0.036(3) 0.037(2) -0.001(2) 0.0079(19) 0.0015(19)
C14 0.034(2) 0.043(3) 0.037(2) 0.001(2) 0.0037(19) 0.003(2)
C15 0.046(3) 0.089(6) 0.051(3) -0.003(3) 0.002(3) 0.027(3)
C16 0.044(3) 0.058(4) 0.077(4) -0.006(3) -0.010(3) 0.002(3)
C17 0.049(3) 0.072(5) 0.050(3) 0.012(3) 0.007(3) 0.007(3)
N21 0.042(2) 0.058(3) 0.0314(19) -0.001(2) 0.0101(17) 0.004(2)
N22 0.037(2) 0.038(2) 0.0332(18) 0.0036(19) 0.0118(15) -0.0018(19)
C21 0.035(3) 0.051(4) 0.041(3) 0.011(2) 0.006(2) -0.003(2)
C22 0.044(3) 0.041(3) 0.051(3) 0.003(2) 0.010(2) -0.004(2)
C23 0.034(2) 0.045(3) 0.043(3) -0.004(2) 0.009(2) -0.005(2)
C24 0.053(3) 0.061(4) 0.047(3) 0.011(3) 0.013(2) -0.007(3)
C25 0.077(4) 0.052(4) 0.068(4) 0.002(3) 0.022(3) -0.013(3)
C26 0.039(3) 0.085(5) 0.059(4) 0.010(4) 0.006(3) 0.001(3)
C27 0.064(4) 0.063(4) 0.050(3) -0.011(3) 0.017(3) 0.003(3)
C28 0.039(2) 0.033(3) 0.040(2) 0.007(2) 0.0146(19) 0.000(2)
C29 0.046(3) 0.047(4) 0.038(2) -0.004(2) 0.012(2) -0.003(2)
C30 0.037(3) 0.050(3) 0.050(3) -0.003(2) 0.016(2) -0.002(2)
C31 0.048(3) 0.036(3) 0.043(3) -0.001(2) 0.021(2) 0.004(2)
C32 0.049(3) 0.046(3) 0.037(2) 0.004(2) 0.013(2) 0.004(2)
C33 0.043(3) 0.034(3) 0.034(2) 0.000(2) 0.0054(19) 0.002(2)
C34 0.034(3) 0.056(4) 0.049(3) 0.005(3) 0.003(2) 0.001(3)
C35 0.044(4) 0.279(18) 0.077(5) 0.025(8) -0.001(4) -0.019(7)
C36 0.079(6) 0.068(6) 0.152(9) -0.028(6) -0.021(6) -0.002(5)
C37 0.057(4) 0.115(8) 0.100(6) 0.059(6) -0.007(4) -0.013(4)

loop_
_atom_type_symbol
_atom_type_description
_atom_type_scat_dispersion_real
_atom_type_scat_dispersion_imag
_atom_type_scat_source
C C 0.0033 0.0016 'International Tables Vol C Tables 4.2.6.8 and 6.1.1.4'
H H 0.0000 0.0000 'International Tables Vol C Tables 4.2.6.8 and 6.1.1.4'
N N 0.0061 0.0033 'International Tables Vol C Tables 4.2.6.8 and 6.1.1.4'
F F 0.0171 0.0103 'International Tables Vol C Tables 4.2.6.8 and 6.1.1.4'
P P 0.1023 0.0942 'International Tables Vol C Tables 4.2.6.8 and 6.1.1.4'

loop_
_geom_angle_atom_site_label_1
_geom_angle_atom_site_label_2
_geom_angle_atom_site_label_3
_geom_angle
F2 P1 F1 178.8(5)
F2 P1 F6 90.6(4)
F1 P1 F6 88.5(3)
F2 P1 F5 88.6(3)
F1 P1 F5 90.7(3)
F6 P1 F5 92.1(2)
F2 P1 F4 91.9(4)
F1 P1 F4 89.0(3)
F6 P1 F4 177.3(3)
F5 P1 F4 87.1(2)
F2 P1 F3 91.2(3)
F1 P1 F3 89.4(3)
F6 P1 F3 88.8(2)
F5 P1 F3 179.2(2)
F4 P1 F3 92.1(2)
F25 P21 F22 90.8(2)
F25 P21 F24 90.5(2)
F22 P21 F24 91.2(2)
F25 P21 F23 178.3(3)
F22 P21 F23 90.60(18)
F24 P21 F23 90.3(2)
F25 P21 F21 90.1(2)
F22 P21 F21 179.0(2)
F24 P21 F21 89.2(2)
F23 P21 F21 88.51(18)
F25 P21 F26 90.2(2)
F22 P21 F26 89.39(19)
F24 P21 F26 179.1(2)
F23 P21 F26 88.9(2)
F21 P21 F26 90.2(2)
C3 N1 C1 111.8(4)
C3 N1 C7 124.8(5)
C1 N1 C7 122.8(4)
C3 N2 C8 126.3(4)
C3 N2 C2 109.7(4)
C8 N2 C2 122.4(4)
N1 C1 C4 114.2(4)
N1 C1 C2 101.9(4)
C4 C1 C2 115.3(4)
N1 C1 H1 108.4
C4 C1 H1 108.4
C2 C1 H1 108.4
N2 C2 C1 103.1(4)
N2 C2 H2A 111.1
C1 C2 H2A 111.1
N2 C2 H2B 111.1
C1 C2 H2B 111.1
H2A C2 H2B 109.1
N2 C3 N1 113.2(5)
N2 C3 H3 123.4
N1 C3 H3 123.4
C5 C4 C1 110.3(4)
C5 C4 C6 112.1(5)
C1 C4 C6 113.5(4)
C5 C4 H4 106.8
C1 C4 H4 106.8
C6 C4 H4 106.8
C4 C5 H5A 109.5
C4 C5 H5B 109.5
H5A C5 H5B 109.5
C4 C5 H5C 109.5
H5A C5 H5C 109.5
H5B C5 H5C 109.5
C4 C6 H6A 109.5
C4 C6 H6B 109.5
H6A C6 H6B 109.5
C4 C6 H6C 109.5
H6A C6 H6C 109.5
H6B C6 H6C 109.5
N1 C7 H7A 109.5
N1 C7 H7B 109.5
H7A C7 H7B 109.5
N1 C7 H7C 109.5
H7A C7 H7C 109.5
H7B C7 H7C 109.5
C9 C8 C13 122.2(4)
C9 C8 N2 114.0(4)
C13 C8 N2 123.7(4)
C10 C9 C8 121.6(5)
C10 C9 H9 119.2
C8 C9 H9 119.2
C11 C10 C9 117.5(5)
C11 C10 H10 121.3
C9 C10 H10 121.3
C12 C11 C10 120.9(5)
C12 C11 H11 119.5
C10 C11 H11 119.5
C11 C12 C13 123.0(5)
C11 C12 H12 118.5
C13 C12 H12 118.5
C8 C13 C12 114.7(4)
C8 C13 C14 128.7(4)
C12 C13 C14 116.5(4)
C15 C14 C16 108.6(5)
C15 C14 C13 116.3(4)
C16 C14 C13 109.5(4)
C15 C14 C17 105.1(5)
C16 C14 C17 108.5(5)
C13 C14 C17 108.6(4)
C14 C15 H15A 109.5
C14 C15 H15B 109.5
H15A C15 H15B 109.5
C14 C15 H15C 109.5
H15A C15 H15C 109.5
H15B C15 H15C 109.5
C14 C16 H16A 109.5
C14 C16 H16B 109.5
H16A C16 H16B 109.5
C14 C16 H16C 109.5
H16A C16 H16C 109.5
H16B C16 H16C 109.5
C14 C17 H17A 109.5
C14 C17 H17B 109.5
H17A C17 H17B 109.5
C14 C17 H17C 109.5
H17A C17 H17C 109.5
H17B C17 H17C 109.5
C23 N21 C21 111.5(5)
C23 N21 C27 124.7(6)
C21 N21 C27 123.1(5)
C23 N22 C28 122.0(4)
C23 N22 C22 107.5(4)
C28 N22 C22 125.2(4)
N21 C21 C24 110.9(5)
N21 C21 C22 101.6(4)
C24 C21 C22 118.2(5)
N21 C21 H21 108.6
C24 C21 H21 108.6
C22 C21 H21 108.6
N22 C22 C21 104.1(4)
N22 C22 H22A 110.9
C21 C22 H22A 110.9
N22 C22 H22B 110.9
C21 C22 H22B 110.9
H22A C22 H22B 109.0
N21 C23 N22 115.1(5)
N21 C23 H23 122.4
N22 C23 H23 122.4
C25 C24 C26 113.2(6)
C25 C24 C21 109.8(5)
C26 C24 C21 112.3(5)
C25 C24 H24 107.1
C26 C24 H24 107.1
C21 C24 H24 107.1
C24 C25 H25A 109.5
C24 C25 H25B 109.5
H25A C25 H25B 109.5
C24 C25 H25C 109.5
H25A C25 H25C 109.5
H25B C25 H25C 109.5
C24 C26 H26A 109.5
C24 C26 H26B 109.5
H26A C26 H26B 109.5
C24 C26 H26C 109.5
H26A C26 H26C 109.5
H26B C26 H26C 109.5
N21 C27 H27A 109.5
N21 C27 H27B 109.5
H27A C27 H27B 109.5
N21 C27 H27C 109.5
H27A C27 H27C 109.5
H27B C27 H27C 109.5
C29 C28 C33 122.4(4)
C29 C28 N22 114.3(4)
C33 C28 N22 123.2(4)
C30 C29 C28 119.9(5)
C30 C29 H29 120.1
C28 C29 H29 120.1
C31 C30 C29 119.1(5)
C31 C30 H30 120.4
C29 C30 H30 120.4
C30 C31 C32 120.6(5)
C30 C31 H31 119.7
C32 C31 H31 119.7
C31 C32 C33 123.8(5)
C31 C32 H32 118.1
C33 C32 H32 118.1
C32 C33 C28 114.1(4)
C32 C33 C34 118.1(4)
C28 C33 C34 127.7(5)
C37 C34 C35 109.0(7)
C37 C34 C33 112.2(5)
C35 C34 C33 118.8(5)
C37 C34 C36 102.8(7)
C35 C34 C36 104.2(8)
C33 C34 C36 108.3(5)
C34 C35 H35A 109.5
C34 C35 H35B 109.5
H35A C35 H35B 109.5
C34 C35 H35C 109.5
H35A C35 H35C 109.5
H35B C35 H35C 109.5
C34 C36 H36A 109.5
C34 C36 H36B 109.5
H36A C36 H36B 109.5
C34 C36 H36C 109.5
H36A C36 H36C 109.5
H36B C36 H36C 109.5
C34 C37 H37A 109.5
C34 C37 H37B 109.5
H37A C37 H37B 109.5
C34 C37 H37C 109.5
H37A C37 H37C 109.5
H37B C37 H37C 109.5

loop_
_geom_bond_atom_site_label_1
_geom_bond_atom_site_label_2
_geom_bond_distance
P1 F2 1.549(5)
P1 F1 1.565(4)
P1 F6 1.580(4)
P1 F5 1.581(4)
P1 F4 1.584(4)
P1 F3 1.586(4)
P21 F25 1.574(3)
P21 F22 1.580(3)
P21 F24 1.586(3)
P21 F23 1.600(3)
P21 F21 1.606(4)
P21 F26 1.611(4)
N1 C3 1.309(6)
N1 C1 1.451(7)
N1 C7 1.469(7)
N2 C3 1.303(7)
N2 C8 1.452(5)
N2 C2 1.481(6)
C1 C4 1.524(6)
C1 C2 1.545(6)
C1 H1 0.9800
C2 H2A 0.9700
C2 H2B 0.9700
C3 H3 0.9300
C4 C5 1.509(8)
C4 C6 1.533(7)
C4 H4 0.9800
C5 H5A 0.9600
C5 H5B 0.9600
C5 H5C 0.9600
C6 H6A 0.9600
C6 H6B 0.9600
C6 H6C 0.9600
C7 H7A 0.9600
C7 H7B 0.9600
C7 H7C 0.9600
C8 C9 1.386(7)
C8 C13 1.403(6)
C9 C10 1.385(7)
C9 H9 0.9300
C10 C11 1.382(7)
C10 H10 0.9300
C11 C12 1.382(7)
C11 H11 0.9300
C12 C13 1.406(7)
C12 H12 0.9300
C13 C14 1.534(7)
C14 C15 1.532(7)
C14 C16 1.534(8)
C14 C17 1.573(8)
C15 H15A 0.9600
C15 H15B 0.9600
C15 H15C 0.9600
C16 H16A 0.9600
C16 H16B 0.9600
C16 H16C 0.9600
C17 H17A 0.9600
C17 H17B 0.9600
C17 H17C 0.9600
N21 C23 1.294(6)
N21 C21 1.457(8)
N21 C27 1.470(7)
N22 C23 1.319(7)
N22 C28 1.444(6)
N22 C22 1.486(7)
C21 C24 1.535(7)
C21 C22 1.550(7)
C21 H21 0.9800
C22 H22A 0.9700
C22 H22B 0.9700
C23 H23 0.9300
C24 C25 1.517(9)
C24 C26 1.528(8)
C24 H24 0.9800
C25 H25A 0.9600
C25 H25B 0.9600
C25 H25C 0.9600
C26 H26A 0.9600
C26 H26B 0.9600
C26 H26C 0.9600
C27 H27A 0.9600
C27 H27B 0.9600
C27 H27C 0.9600
C28 C29 1.399(7)
C28 C33 1.410(6)
C29 C30 1.394(7)
C29 H29 0.9300
C30 C31 1.361(7)
C30 H30 0.9300
C31 C32 1.372(8)
C31 H31 0.9300
C32 C33 1.409(7)
C32 H32 0.9300
C33 C34 1.526(7)
C34 C37 1.486(9)
C34 C35 1.492(10)
C34 C36 1.570(11)
C35 H35A 0.9600
C35 H35B 0.9600
C35 H35C 0.9600
C36 H36A 0.9600
C36 H36B 0.9600
C36 H36C 0.9600
C37 H37A 0.9600
C37 H37B 0.9600
C37 H37C 0.9600

loop_
_geom_torsion_atom_site_label_1
_geom_torsion_atom_site_label_2
_geom_torsion_atom_site_label_3
_geom_torsion_atom_site_label_4
_geom_torsion
C3 N1 C1 C4 -130.4(4)
C7 N1 C1 C4 58.2(6)
C3 N1 C1 C2 -5.4(5)
C7 N1 C1 C2 -176.8(5)
C3 N2 C2 C1 -1.2(5)
C8 N2 C2 C1 165.1(4)
N1 C1 C2 N2 3.7(5)
C4 C1 C2 N2 128.0(4)
C8 N2 C3 N1 -168.0(4)
C2 N2 C3 N1 -2.3(6)
C1 N1 C3 N2 5.2(6)
C7 N1 C3 N2 176.3(5)
N1 C1 C4 C5 -176.0(4)
C2 C1 C4 C5 66.5(5)
N1 C1 C4 C6 57.2(6)
C2 C1 C4 C6 -60.3(6)
C3 N2 C8 C9 89.4(6)
C2 N2 C8 C9 -74.6(6)
C3 N2 C8 C13 -93.6(6)
C2 N2 C8 C13 102.5(5)
C13 C8 C9 C10 -1.3(8)
N2 C8 C9 C10 175.8(5)
C8 C9 C10 C11 0.3(9)
C9 C10 C11 C12 -0.2(9)
C10 C11 C12 C13 1.2(9)
C9 C8 C13 C12 2.1(7)
N2 C8 C13 C12 -174.8(5)
C9 C8 C13 C14 -179.7(5)
N2 C8 C13 C14 3.5(8)
C11 C12 C13 C8 -2.0(8)
C11 C12 C13 C14 179.5(5)
C8 C13 C14 C15 7.5(8)
C12 C13 C14 C15 -174.3(6)
C8 C13 C14 C16 -116.0(6)
C12 C13 C14 C16 62.2(6)
C8 C13 C14 C17 125.7(6)
C12 C13 C14 C17 -56.1(6)
C23 N21 C21 C24 -126.5(5)
C27 N21 C21 C24 63.1(7)
C23 N21 C21 C22 0.0(6)
C27 N21 C21 C22 -170.4(5)
C23 N22 C22 C21 4.8(5)
C28 N22 C22 C21 159.2(4)
N21 C21 C22 N22 -2.9(5)
C24 C21 C22 N22 118.7(5)
C21 N21 C23 N22 3.4(6)
C27 N21 C23 N22 173.7(5)
C28 N22 C23 N21 -160.7(4)
C22 N22 C23 N21 -5.3(6)
N21 C21 C24 C25 -172.0(5)
C22 C21 C24 C25 71.3(6)
N21 C21 C24 C26 61.2(7)
C22 C21 C24 C26 -55.5(8)
C23 N22 C28 C29 72.8(6)
C22 N22 C28 C29 -78.0(7)
C23 N22 C28 C33 -103.4(6)
C22 N22 C28 C33 105.7(6)
C33 C28 C29 C30 1.2(9)
N22 C28 C29 C30 -175.1(5)
C28 C29 C30 C31 -0.3(9)
C29 C30 C31 C32 -0.1(9)
C30 C31 C32 C33 -0.2(9)
C31 C32 C33 C28 1.0(8)
C31 C32 C33 C34 -179.3(5)
C29 C28 C33 C32 -1.4(8)
N22 C28 C33 C32 174.5(5)
C29 C28 C33 C34 178.8(5)
N22 C28 C33 C34 -5.2(9)
C32 C33 C34 C37 -46.3(8)
C28 C33 C34 C37 133.4(7)
C32 C33 C34 C35 -175.1(8)
C28 C33 C34 C35 4.6(11)
C32 C33 C34 C36 66.5(7)
C28 C33 C34 C36 -113.8(7)

loop_
_cod_related_entry_id
_cod_related_entry_database
_cod_related_entry_code
1 ChemSpider 21198697
